data_1527031
loop_
_publ_author_name
'Yoshio, K.'
'Onodera, A.'
'Satoh, H.'
'Sakagami, N.'
'Yamashita, H.'

_publ_section_title
;
 Crystal structure of ZnO:Li at 293K and 19K by X-ray diffraction
;
_journal_name_full Ferroelectrics
_journal_page_first 133
_journal_page_last 138
_journal_volume 264
_journal_year 2001
_chemical_formula_sum 'Li0.086 O0.957 Zn0.914'
_chemical_name_systematic '(Zn0.914 Li0.086) O0.957'
_space_group_IT_number 186
_symmetry_space_group_name_Hall 'P 6c -2c'
_symmetry_space_group_name_H-M 'P 63 m c'
_cell_angle_alpha 90
_cell_angle_beta 90
_cell_angle_gamma 120
_cell_formula_units_Z 2
_cell_length_a 3.2436
_cell_length_b 3.2436
_cell_length_c 5.1983
_cell_volume 47.364
_citation_journal_id_ASTM FEROA8
_cod_data_source_file Yoshio_FEROA8_2001_1792.cif
_cod_data_source_block Li0.086O0.957Zn0.914
_cod_original_cell_volume 47.3638
_cod_database_code 1527031

loop_
_symmetry_equiv_pos_as_xyz
x,y,z
x-y,x,z+1/2
-y,x-y,z
-x,-y,z+1/2
-x+y,-x,z
y,-x+y,z+1/2
y,x,z+1/2
-x+y,y,z
-x,-x+y,z+1/2
-y,-x,z
x-y,-y,z+1/2
x,x-y,z

loop_
_atom_site_label
_atom_site_type_symbol
_atom_site_fract_x
_atom_site_fract_y
_atom_site_fract_z
_atom_site_occupancy
_atom_site_U_iso_or_equiv
Li1 Li+1 0.3333 0.6667 0.366 0.086 0.0
O1 O-2 0.3333 0.6667 0 0.957 0.0
Zn1 Zn+2 0.3333 0.6667 0.3811 0.914 0.0
